data_7018727
loop_
_publ_author_name
'Coffer, Philippa K.'
'Dillon, Keith B.'
'Howard, Judith A. K.'
'Yufit, Dmitry S.'
'Zorina, Natalia V.'

_publ_section_title
;
 Synthesis and characterisation of selected group 14 derivatives of the
 2,5-(CF(3))(2)C(6)H(3) (Ar) ligand.
;
_journal_issue 15
_journal_name_full 'Dalton transactions (Cambridge, England : 2003)'
_journal_page_first 4460
_journal_page_last 4468
_journal_paper_doi 10.1039/c2dt12369j
_journal_volume 41
_journal_year 2012
_chemical_formula_moiety 'C24 H9 Cl F18 Sn'
_chemical_formula_sum 'C24 H9 Cl F18 Sn'
_chemical_formula_weight 793.45
_chemical_name_systematic
;
?
;
_space_group_crystal_system triclinic
_space_group_IT_number 2
_space_group_name_Hall '-P 1'
_space_group_name_H-M_alt 'P -1'
_symmetry_space_group_name_Hall '-P 1'
_symmetry_space_group_name_H-M 'P -1'
_atom_sites_solution_hydrogens direct
_atom_sites_solution_primary direct
_atom_sites_solution_secondary difmap
_audit_creation_date 2011-06-09
_audit_creation_method
;
Olex2 1.1-beta
(compiled 2011.02.15 svn.r1672, GUI svn.r3494)
;
_cell_angle_alpha 102.992(10)
_cell_angle_beta 96.288(10)
_cell_angle_gamma 109.995(10)
_cell_formula_units_Z 2
_cell_length_a 9.9088(7)
_cell_length_b 11.4937(8)
_cell_length_c 13.2397(9)
_cell_measurement_reflns_used 5822
_cell_measurement_temperature 120
_cell_measurement_theta_max 31.03
_cell_measurement_theta_min 2.16
_cell_volume 1351.8(2)
_computing_cell_refinement 'SAINT v6.45A (Bruker, 2003)'
_computing_data_collection 'SMART v5.625 (Bruker, 2001)'
_computing_data_reduction 'SAINT v6.45A (Bruker, 2003)'
_computing_molecular_graphics
;
O. V. Dolomanov, L. J. Bourhis, R. J. Gildea, J. A. K. Howard and H. Puschmann,
OLEX2: a complete structure solution, refinement and analysis program.
J. Appl. Cryst. (2009). 42, 339-341.
;
_computing_publication_material
;
O. V. Dolomanov, L. J. Bourhis, R. J. Gildea, J. A. K. Howard and H. Puschmann,
OLEX2: a complete structure solution, refinement and analysis program.
J. Appl. Cryst. (2009). 42, 339-341.
;
_computing_structure_refinement 'SHELXL-97 (Sheldrick, 1997)'
_computing_structure_solution 'SHELXS-97 (Sheldrick, 1990)'
_diffrn_ambient_temperature 120
_diffrn_detector 'CCD area detector'
_diffrn_detector_area_resol_mean 5.6
_diffrn_detector_type 'Bruker SMART CCD 6000 area detector'
_diffrn_measured_fraction_theta_full 0.999
_diffrn_measured_fraction_theta_max 0.999
_diffrn_measurement_device 'three-circle diffractometer'
_diffrn_measurement_device_type 'Bruker SMART CCD 6000 area detector'
_diffrn_measurement_method '\w scans'
_diffrn_radiation_monochromator graphite
_diffrn_radiation_probe x-ray
_diffrn_radiation_type MoK\a
_diffrn_radiation_wavelength 0.71073
_diffrn_radiation_xray_symbol K-L~3~
_diffrn_reflns_av_R_equivalents 0.0306
_diffrn_reflns_av_unetI/netI 0.0308
_diffrn_reflns_limit_h_max 13
_diffrn_reflns_limit_h_min -13
_diffrn_reflns_limit_k_max 15
_diffrn_reflns_limit_k_min -15
_diffrn_reflns_limit_l_max 18
_diffrn_reflns_limit_l_min -18
_diffrn_reflns_number 22531
_diffrn_reflns_theta_full 29.00
_diffrn_reflns_theta_max 29.00
_diffrn_reflns_theta_min 1.96
_diffrn_source 'sealed X-ray tube'
_diffrn_source_current 10.0
_diffrn_source_power 0.3
_diffrn_source_target Mo
_diffrn_source_voltage 30.0
_exptl_absorpt_coefficient_mu 1.183
_exptl_absorpt_correction_T_max 0.8933
_exptl_absorpt_correction_T_min 0.4911
_exptl_absorpt_correction_type multi-scan
_exptl_absorpt_process_details
;
SADABS-2006/1 (Bruker,2006) was used for absorption correction.
R(int) was 0.0465 before and 0.0292 after correction.
The Ratio of minimum to maximum transmission is 0.549759319378.
The \l/2 correction factor is 0.0015
;
_exptl_crystal_colour colourless
_exptl_crystal_colour_lustre dull
_exptl_crystal_colour_modifier light
_exptl_crystal_colour_primary colourless
_exptl_crystal_density_diffrn 1.949
_exptl_crystal_density_method 'not measured'
_exptl_crystal_description prism
_exptl_crystal_F_000 764
_exptl_crystal_size_max 0.34
_exptl_crystal_size_mid 0.12
_exptl_crystal_size_min 0.08
_refine_diff_density_max 2.048
_refine_diff_density_min -1.444
_refine_diff_density_rms 0.123
_refine_ls_extinction_method none
_refine_ls_goodness_of_fit_ref 1.095
_refine_ls_hydrogen_treatment refall
_refine_ls_matrix_type full
_refine_ls_number_parameters 425
_refine_ls_number_reflns 7175
_refine_ls_number_restraints 15
_refine_ls_restrained_S_all 1.104
_refine_ls_R_factor_all 0.0487
_refine_ls_R_factor_gt 0.0424
_refine_ls_shift/su_max 0.001
_refine_ls_shift/su_mean 0.000
_refine_ls_structure_factor_coef Fsqd
_refine_ls_weighting_details 'calc w=1/[\s^2^(Fo^2^)+(0.0700P)^2^+1.7000P] where P=(Fo^2^+2Fc^2^)/3'
_refine_ls_weighting_scheme calc
_refine_ls_wR_factor_gt 0.1133
_refine_ls_wR_factor_ref 0.1197
_reflns_number_gt 6302
_reflns_number_total 7175
_reflns_threshold_expression >2sigma(I)
_cod_data_source_file c2dt12369j.txt
_cod_data_source_block 10_11srv102
_cod_original_cell_volume 1351.78(19)
_cod_database_code 7018727

loop_
_space_group_symop_id
_space_group_symop_operation_xyz
1 'x, y, z'
2 '-x, -y, -z'

loop_
_atom_site_label
_atom_site_type_symbol
_atom_site_fract_x
_atom_site_fract_y
_atom_site_fract_z
_atom_site_U_iso_or_equiv
_atom_site_adp_type
_atom_site_occupancy
_atom_site_symmetry_multiplicity
_atom_site_calc_flag
_atom_site_refinement_flags
_atom_site_disorder_assembly
_atom_site_disorder_group
Sn1 Sn 0.91739(2) 0.700655(18) 0.805853(15) 0.02069(8) Uani 1 1 d . . .
Cl1 Cl 0.79464(9) 0.71869(9) 0.94562(6) 0.03050(17) Uani 1 1 d . . .
F1 F 0.6780(2) 0.4483(2) 0.74137(19) 0.0355(5) Uani 1 1 d . . .
F2 F 0.6654(3) 0.2537(2) 0.7054(3) 0.0619(9) Uani 1 1 d . . .
F3 F 0.6867(3) 0.3587(3) 0.8659(2) 0.0588(8) Uani 1 1 d . . .
F4 F 1.4156(2) 0.5389(2) 0.76405(18) 0.0406(5) Uani 1 1 d . . .
F5 F 1.4064(3) 0.4432(3) 0.8864(2) 0.0483(6) Uani 1 1 d . . .
F6 F 1.4269(2) 0.6403(2) 0.9234(2) 0.0458(6) Uani 1 1 d . . .
F11 F 1.1357(2) 0.7740(2) 1.00522(16) 0.0345(4) Uani 1 1 d . . .
F12 F 1.3397(3) 0.9291(4) 1.0808(2) 0.0691(10) Uani 1 1 d . . .
F13 F 1.1381(4) 0.9567(3) 1.0895(2) 0.0570(7) Uani 1 1 d . . .
F14A F 1.3046(6) 1.0470(6) 0.5918(4) 0.0538(6) Uiso 0.50 1 d PD A 2
F14B F 1.2373(7) 1.0114(5) 0.5729(4) 0.0538(6) Uiso 0.50 1 d PD A 1
F15B F 1.3194(6) 1.2257(4) 0.6930(5) 0.0538(6) Uiso 0.50 1 d PD A 2
F16B F 1.1075(5) 1.0922(6) 0.6167(5) 0.0538(6) Uiso 0.50 1 d PD A 2
F21 F 0.9899(2) 0.6440(2) 0.59365(18) 0.0375(5) Uani 1 1 d . . .
F22 F 0.8631(4) 0.5709(4) 0.4352(2) 0.0659(9) Uani 1 1 d . . .
F23 F 0.8136(3) 0.4617(2) 0.5473(2) 0.0510(7) Uani 1 1 d . . .
F24 F 0.4294(4) 0.8216(3) 0.7606(3) 0.0626(8) Uani 1 1 d . B .
F25 F 0.5291(3) 0.9593(2) 0.6831(2) 0.0550(7) Uani 1 1 d . B .
F26 F 0.3405(4) 0.7958(4) 0.5967(3) 0.0899(14) Uani 1 1 d . B 2
C1 C 0.9858(3) 0.5425(3) 0.8024(2) 0.0210(5) Uani 1 1 d . . .
C2 C 0.8969(3) 0.4150(3) 0.7911(3) 0.0246(6) Uani 1 1 d . . .
C3 C 0.9570(4) 0.3230(3) 0.7968(3) 0.0279(6) Uani 1 1 d . . .
C4 C 1.1078(4) 0.3581(3) 0.8172(3) 0.0275(6) Uani 1 1 d . . .
C5 C 1.1976(3) 0.4846(3) 0.8291(2) 0.0233(6) Uani 1 1 d . . .
C6 C 1.1380(3) 0.5754(3) 0.8202(2) 0.0222(6) Uani 1 1 d . . .
C7 C 0.7319(4) 0.3693(3) 0.7753(3) 0.0316(7) Uani 1 1 d . . .
C8 C 1.3618(4) 0.5261(3) 0.8509(3) 0.0282(6) Uani 1 1 d . . .
C11 C 1.1031(3) 0.8778(3) 0.8336(2) 0.0226(6) Uani 1 1 d . . .
C12 C 1.2128(4) 0.9445(3) 0.9256(3) 0.0265(6) Uani 1 1 d . . .
C13 C 1.3290(4) 1.0568(4) 0.9313(3) 0.0356(8) Uani 1 1 d . . .
C14 C 1.3387(4) 1.1073(3) 0.8449(3) 0.0359(8) Uani 1 1 d . . .
C15 C 1.2306(4) 1.0435(3) 0.7546(3) 0.0318(7) Uani 1 1 d . A .
C16 C 1.1137(4) 0.9312(3) 0.7493(3) 0.0285(6) Uani 1 1 d . . .
C17 C 1.2074(4) 0.9008(4) 1.0243(3) 0.0352(8) Uani 1 1 d . . .
C18 C 1.2384(3) 1.0971(3) 0.6613(3) 0.0421(9) Uani 1 1 d D . .
C21 C 0.7619(3) 0.6981(3) 0.6785(2) 0.0205(5) Uani 1 1 d . . .
C22 C 0.7507(4) 0.6447(3) 0.5708(3) 0.0251(6) Uani 1 1 d . . .
C23 C 0.6448(4) 0.6484(4) 0.4951(3) 0.0321(7) Uani 1 1 d . . .
C24 C 0.5497(4) 0.7078(4) 0.5253(3) 0.0322(7) Uani 1 1 d . . .
C25 C 0.5602(4) 0.7627(3) 0.6316(3) 0.0280(6) Uani 1 1 d . B .
C26 C 0.6646(3) 0.7567(3) 0.7079(3) 0.0240(6) Uani 1 1 d . . .
C27 C 0.8531(4) 0.5804(4) 0.5352(3) 0.0321(7) Uani 1 1 d . . .
C28 C 0.4632(4) 0.8327(4) 0.6669(3) 0.0377(8) Uani 1 1 d . . .
H3 H 0.883(6) 0.229(5) 0.789(4) 0.051(14) Uiso 1 1 d . . .
H4 H 1.150(5) 0.298(5) 0.824(4) 0.039(12) Uiso 1 1 d . . .
H6 H 1.197(5) 0.654(4) 0.828(3) 0.023(9) Uiso 1 1 d . . .
H13 H 1.397(5) 1.101(5) 0.993(4) 0.038(12) Uiso 1 1 d . . .
H14 H 1.425(4) 1.189(4) 0.851(3) 0.026(10) Uiso 1 1 d . . .
H16 H 1.053(5) 0.892(4) 0.687(4) 0.037(12) Uiso 1 1 d . . .
H23 H 0.651(5) 0.614(5) 0.437(4) 0.039(12) Uiso 1 1 d . . .
H24 H 0.490(5) 0.720(4) 0.475(3) 0.024(10) Uiso 1 1 d . . .
H26 H 0.669(5) 0.790(4) 0.780(4) 0.030(11) Uiso 1 1 d . . .
F15A F 1.3546(5) 1.2071(4) 0.6790(5) 0.0538(6) Uiso 0.50 1 d PD A 1
F16A F 1.1217(6) 1.1262(6) 0.6377(5) 0.0538(6) Uiso 0.50 1 d PD A 1

loop_
_atom_site_aniso_label
_atom_site_aniso_U_11
_atom_site_aniso_U_22
_atom_site_aniso_U_33
_atom_site_aniso_U_23
_atom_site_aniso_U_13
_atom_site_aniso_U_12
Sn1 0.01827(11) 0.02254(12) 0.02217(12) 0.00667(8) 0.00413(8) 0.00860(8)
Cl1 0.0286(4) 0.0447(4) 0.0250(4) 0.0122(3) 0.0112(3) 0.0189(3)
F1 0.0188(9) 0.0336(10) 0.0547(13) 0.0190(10) 0.0016(9) 0.0082(8)
F2 0.0306(12) 0.0299(12) 0.104(2) -0.0009(13) -0.0110(14) 0.0055(10)
F3 0.0314(12) 0.095(2) 0.0707(18) 0.0582(18) 0.0254(12) 0.0220(14)
F4 0.0269(10) 0.0597(15) 0.0367(12) 0.0147(11) 0.0132(9) 0.0154(10)
F5 0.0313(11) 0.0572(15) 0.0710(17) 0.0332(13) 0.0063(11) 0.0259(11)
F6 0.0222(10) 0.0515(14) 0.0476(13) -0.0096(11) -0.0047(9) 0.0129(10)
F11 0.0399(12) 0.0346(11) 0.0266(10) 0.0082(8) 0.0015(8) 0.0130(9)
F12 0.0343(14) 0.099(2) 0.0492(16) 0.0293(16) -0.0149(12) -0.0028(14)
F13 0.089(2) 0.0439(14) 0.0404(13) 0.0053(11) 0.0340(14) 0.0254(14)
F21 0.0283(10) 0.0452(12) 0.0410(12) 0.0065(10) 0.0104(9) 0.0190(9)
F22 0.076(2) 0.121(3) 0.0270(12) 0.0186(15) 0.0203(13) 0.068(2)
F23 0.0451(14) 0.0334(12) 0.0744(18) 0.0037(12) 0.0170(13) 0.0205(11)
F24 0.0652(18) 0.078(2) 0.084(2) 0.0424(18) 0.0444(17) 0.0543(17)
F25 0.0649(17) 0.0372(13) 0.0687(18) 0.0098(12) 0.0155(14) 0.0288(13)
F26 0.0579(19) 0.086(2) 0.099(3) -0.041(2) -0.0414(18) 0.0556(18)
C1 0.0175(13) 0.0233(13) 0.0202(13) 0.0056(11) 0.0016(10) 0.0063(11)
C2 0.0228(14) 0.0256(14) 0.0263(14) 0.0092(12) 0.0049(11) 0.0092(12)
C3 0.0272(15) 0.0231(14) 0.0342(17) 0.0109(13) 0.0068(13) 0.0087(12)
C4 0.0297(16) 0.0301(16) 0.0288(15) 0.0112(13) 0.0055(12) 0.0168(13)
C5 0.0213(13) 0.0307(15) 0.0201(13) 0.0078(11) 0.0057(11) 0.0116(12)
C6 0.0193(13) 0.0236(14) 0.0221(13) 0.0051(11) 0.0041(11) 0.0072(11)
C7 0.0242(15) 0.0272(15) 0.0424(19) 0.0147(14) 0.0032(14) 0.0066(12)
C8 0.0245(15) 0.0363(17) 0.0293(16) 0.0095(13) 0.0068(12) 0.0174(13)
C11 0.0203(13) 0.0213(13) 0.0261(14) 0.0053(11) 0.0058(11) 0.0081(11)
C12 0.0229(14) 0.0246(14) 0.0292(15) 0.0031(12) 0.0062(12) 0.0079(12)
C13 0.0251(16) 0.0290(16) 0.044(2) -0.0003(15) 0.0058(15) 0.0063(13)
C14 0.0260(16) 0.0256(16) 0.053(2) 0.0065(15) 0.0132(15) 0.0072(13)
C15 0.0305(17) 0.0295(16) 0.045(2) 0.0168(15) 0.0170(15) 0.0162(14)
C16 0.0291(16) 0.0295(16) 0.0323(17) 0.0093(13) 0.0108(14) 0.0158(13)
C17 0.0291(17) 0.0371(18) 0.0275(16) -0.0004(14) 0.0002(13) 0.0056(14)
C18 0.038(2) 0.042(2) 0.059(3) 0.0276(19) 0.0199(19) 0.0194(17)
C21 0.0186(13) 0.0200(13) 0.0231(13) 0.0066(11) 0.0038(10) 0.0074(10)
C22 0.0248(14) 0.0282(15) 0.0249(14) 0.0086(12) 0.0065(12) 0.0118(12)
C23 0.0352(18) 0.0372(18) 0.0227(15) 0.0079(14) 0.0021(13) 0.0137(15)
C24 0.0302(17) 0.0344(17) 0.0334(17) 0.0131(14) -0.0016(14) 0.0142(14)
C25 0.0226(14) 0.0243(14) 0.0365(17) 0.0089(13) 0.0014(13) 0.0094(12)
C26 0.0220(14) 0.0226(14) 0.0261(15) 0.0048(11) 0.0041(11) 0.0085(11)
C27 0.0335(17) 0.0390(18) 0.0258(16) 0.0063(14) 0.0085(13) 0.0169(15)
C28 0.0317(18) 0.0345(18) 0.049(2) 0.0090(16) -0.0002(16) 0.0198(15)

loop_
_atom_type_symbol
_atom_type_description
_atom_type_scat_dispersion_real
_atom_type_scat_dispersion_imag
_atom_type_scat_source
C C 0.0033 0.0016 'International Tables Vol C Tables 4.2.6.8 and 6.1.1.4'
H H 0.0000 0.0000 'International Tables Vol C Tables 4.2.6.8 and 6.1.1.4'
Cl Cl 0.1484 0.1585 'International Tables Vol C Tables 4.2.6.8 and 6.1.1.4'
F F 0.0171 0.0103 'International Tables Vol C Tables 4.2.6.8 and 6.1.1.4'
Sn Sn -0.6537 1.4246 'International Tables Vol C Tables 4.2.6.8 and 6.1.1.4'

loop_
_geom_angle_atom_site_label_1
_geom_angle_atom_site_label_2
_geom_angle_atom_site_label_3
_geom_angle
C1 Sn1 Cl1 107.20(8)
C1 Sn1 C11 110.98(11)
C1 Sn1 C21 122.11(11)
C11 Sn1 Cl1 108.70(8)
C21 Sn1 Cl1 101.25(8)
C21 Sn1 C11 105.69(12)
C2 C1 Sn1 127.1(2)
C2 C1 C6 117.9(3)
C6 C1 Sn1 114.9(2)
C1 C2 C3 121.1(3)
C1 C2 C7 122.6(3)
C3 C2 C7 116.3(3)
C2 C3 H3 117(3)
C4 C3 C2 120.2(3)
C4 C3 H3 123(3)
C3 C4 H4 121(3)
C5 C4 C3 119.3(3)
C5 C4 H4 119(3)
C4 C5 C6 120.6(3)
C4 C5 C8 120.8(3)
C6 C5 C8 118.6(3)
C1 C6 H6 121(3)
C5 C6 C1 120.9(3)
C5 C6 H6 118(3)
F1 C7 F3 106.3(3)
F1 C7 C2 113.4(3)
F2 C7 F1 106.7(3)
F2 C7 F3 106.6(3)
F2 C7 C2 112.1(3)
F3 C7 C2 111.3(3)
F4 C8 C5 111.5(3)
F5 C8 F4 107.2(3)
F5 C8 F6 106.9(3)
F5 C8 C5 112.7(3)
F6 C8 F4 106.5(3)
F6 C8 C5 111.6(3)
C12 C11 Sn1 128.0(2)
C16 C11 Sn1 114.9(2)
C16 C11 C12 117.1(3)
C11 C12 C17 121.8(3)
C13 C12 C11 121.7(3)
C13 C12 C17 116.4(3)
C12 C13 C14 120.1(4)
C12 C13 H13 120(3)
C14 C13 H13 120(3)
C13 C14 H14 118(2)
C15 C14 C13 118.7(3)
C15 C14 H14 123(2)
C14 C15 C16 121.0(3)
C14 C15 C18 119.5(3)
C16 C15 C18 119.5(3)
C11 C16 C15 121.3(3)
C11 C16 H16 123(3)
C15 C16 H16 116(3)
F11 C17 F13 105.7(3)
F11 C17 C12 113.3(3)
F12 C17 F11 106.5(3)
F12 C17 F13 106.1(3)
F12 C17 C12 113.0(3)
F13 C17 C12 111.7(3)
F14A C18 F14B 27.6(3)
F14A C18 F15B 105.2(4)
F14A C18 F16B 113.0(5)
F14A C18 C15 112.9(4)
F14A C18 F15A 85.2(4)
F14A C18 F16A 125.6(5)
F14B C18 F15B 126.8(5)
F14B C18 C15 112.3(4)
F15B C18 C15 110.2(4)
F16B C18 F14B 89.6(4)
F16B C18 F15B 102.3(4)
F16B C18 C15 112.4(4)
F15A C18 F14B 109.6(5)
F15A C18 F15B 21.4(3)
F15A C18 F16B 117.9(5)
F15A C18 C15 112.7(4)
F16A C18 F14B 105.1(5)
F16A C18 F15B 87.4(4)
F16A C18 F16B 16.9(4)
F16A C18 C15 111.2(4)
F16A C18 F15A 105.4(5)
C22 C21 Sn1 126.1(2)
C26 C21 Sn1 115.8(2)
C26 C21 C22 118.1(3)
C21 C22 C27 120.1(3)
C23 C22 C21 121.0(3)
C23 C22 C27 118.9(3)
C22 C23 H23 110(3)
C24 C23 C22 120.3(3)
C24 C23 H23 130(3)
C23 C24 C25 119.5(3)
C23 C24 H24 119(3)
C25 C24 H24 121(3)
C24 C25 C26 120.2(3)
C24 C25 C28 120.9(3)
C26 C25 C28 118.8(3)
C21 C26 C25 120.8(3)
C21 C26 H26 119(3)
C25 C26 H26 120(3)
F21 C27 C22 111.8(3)
F22 C27 F21 107.0(3)
F22 C27 F23 107.5(3)
F22 C27 C22 113.4(3)
F23 C27 F21 104.6(3)
F23 C27 C22 112.1(3)
F24 C28 C25 113.0(3)
F25 C28 F24 103.8(3)
F25 C28 C25 111.8(3)
F26 C28 F24 108.8(4)
F26 C28 F25 106.2(3)
F26 C28 C25 112.7(3)

loop_
_geom_bond_atom_site_label_1
_geom_bond_atom_site_label_2
_geom_bond_distance
Sn1 Cl1 2.3323(8)
Sn1 C1 2.140(3)
Sn1 C11 2.149(3)
Sn1 C21 2.144(3)
F1 C7 1.332(4)
F2 C7 1.331(4)
F3 C7 1.342(5)
F4 C8 1.336(4)
F5 C8 1.330(4)
F6 C8 1.334(4)
F11 C17 1.334(4)
F12 C17 1.329(4)
F13 C17 1.345(5)
F14A C18 1.327(4)
F14B C18 1.346(4)
F15B C18 1.357(4)
F16B C18 1.342(4)
F21 C27 1.345(4)
F22 C27 1.321(4)
F23 C27 1.337(5)
F24 C28 1.342(5)
F25 C28 1.329(5)
F26 C28 1.321(5)
C1 C2 1.391(4)
C1 C6 1.401(4)
C2 C3 1.392(4)
C2 C7 1.510(5)
C3 C4 1.385(5)
C3 H3 1.05(5)
C4 C5 1.382(5)
C4 H4 0.93(5)
C5 C6 1.384(4)
C5 C8 1.504(4)
C6 H6 0.87(4)
C11 C12 1.405(4)
C11 C16 1.386(5)
C12 C13 1.385(5)
C12 C17 1.502(5)
C13 C14 1.392(6)
C13 H13 0.92(5)
C14 C15 1.379(6)
C14 H14 1.01(4)
C15 C16 1.391(5)
C15 C18 1.497(5)
C16 H16 0.88(5)
C18 F15A 1.339(4)
C18 F16A 1.334(4)
C21 C22 1.396(4)
C21 C26 1.393(4)
C22 C23 1.389(5)
C22 C27 1.503(5)
C23 C24 1.382(5)
C23 H23 0.80(5)
C24 C25 1.383(5)
C24 H24 0.90(4)
C25 C26 1.394(5)
C25 C28 1.500(5)
C26 H26 0.94(4)
